data_2017867
loop_
_publ_author_name
'Xiao, Jing-Mei'

_publ_section_title
;
 <i>catena</i>-Poly[bis[1-chloromethyl-1,4-diazoniabicyclo[2.2.2]octane]
 [cadmium(II)-tri-\m-chlorido-[chloridocadmium(II)]-di-\m-chlorido-[chloridocadmium(II)]-tri-\m-chlorido]
 tetrahydrate]
;
_journal_coeditor_code SQ3266
_journal_issue 11
_journal_name_full 'Acta Crystallographica Section C'
_journal_page_first m348
_journal_page_last m350
_journal_paper_doi 10.1107/S0108270110040813
_journal_volume 66
_journal_year 2010
_chemical_formula_iupac '(C7 H15 Cl N2)2 [Cd3 Cl10] , 4H2 O'
_chemical_formula_moiety '2(C7 H15 Cl N2 2+), Cd3 Cl10 4-, 4(H2 O)'
_chemical_formula_sum 'C14 H38 Cd3 Cl12 N4 O4'
_chemical_formula_weight 1089.08
_chemical_name_systematic
;
<i>catena</i>-Poly[bis[1-chloromethyl-1,4-diazoniabicyclo[2.2.2]octane]
[cadmium(II)-tri-\m-chlorido-[chloridocadmium(II)]-di-\m-chlorido-
[chloridocadmium(II)]-tri-\m-chlorido] tetrahydrate]
;
_space_group_IT_number 12
_symmetry_cell_setting monoclinic
_symmetry_space_group_name_Hall '-C 2y'
_symmetry_space_group_name_H-M 'C 1 2/m 1'
_atom_sites_solution_hydrogens geom
_atom_sites_solution_primary direct
_atom_sites_solution_secondary difmap
_audit_creation_method SHELXL97
_cell_angle_alpha 90.00
_cell_angle_beta 91.288(13)
_cell_angle_gamma 90.00
_cell_formula_units_Z 2
_cell_length_a 20.218(14)
_cell_length_b 7.968(4)
_cell_length_c 10.208(5)
_cell_measurement_reflns_used 2488
_cell_measurement_temperature 293(2)
_cell_measurement_theta_max 27.4623
_cell_measurement_theta_min 2.8045
_cell_volume 1644.1(16)
_computing_cell_refinement 'CrystalClear (Rigaku, 2005)'
_computing_data_collection 'CrystalClear (Rigaku, 2005)'
_computing_data_reduction 'CrystalClear (Rigaku, 2005)'
_computing_molecular_graphics 'DIAMOND (Brandenburg & Putz, 2005)'
_computing_publication_material 'SHELXL97 (Sheldrick, 2008)'
_computing_structure_refinement 'SHELXL97 (Sheldrick, 2008)'
_computing_structure_solution 'SHELXS97 (Sheldrick, 2008)'
_diffrn_ambient_temperature 293(2)
_diffrn_detector_area_resol_mean 28.5714
_diffrn_measured_fraction_theta_full 0.974
_diffrn_measured_fraction_theta_max 0.974
_diffrn_measurement_device_type 'Rigaku Mercury2'
_diffrn_measurement_method 'CCD profile fitting'
_diffrn_radiation_monochromator graphite
_diffrn_radiation_source 'fine-focus sealed tube'
_diffrn_radiation_type MoK\a
_diffrn_radiation_wavelength 0.71073
_diffrn_reflns_av_R_equivalents 0.0291
_diffrn_reflns_av_sigmaI/netI 0.0238
_diffrn_reflns_limit_h_max 26
_diffrn_reflns_limit_h_min -26
_diffrn_reflns_limit_k_max 10
_diffrn_reflns_limit_k_min -10
_diffrn_reflns_limit_l_max 13
_diffrn_reflns_limit_l_min -13
_diffrn_reflns_number 8541
_diffrn_reflns_theta_full 27.48
_diffrn_reflns_theta_max 27.48
_diffrn_reflns_theta_min 2.00
_diffrn_standards_number 0
_exptl_absorpt_coefficient_mu 2.928
_exptl_absorpt_correction_T_max 0.560
_exptl_absorpt_correction_T_min 0.420
_exptl_absorpt_correction_type multi-scan
_exptl_absorpt_process_details '(CrystalClear; Rigaku, 2005)'
_exptl_crystal_colour colourless
_exptl_crystal_density_diffrn 2.200
_exptl_crystal_density_method 'not measured'
_exptl_crystal_description prism
_exptl_crystal_F_000 1060
_exptl_crystal_size_max 0.3000
_exptl_crystal_size_mid 0.2500
_exptl_crystal_size_min 0.2000
_refine_diff_density_max 0.800
_refine_diff_density_min -0.993
_refine_ls_extinction_method none
_refine_ls_goodness_of_fit_ref 1.295
_refine_ls_hydrogen_treatment constr
_refine_ls_matrix_type full
_refine_ls_number_parameters 103
_refine_ls_number_reflns 1975
_refine_ls_number_restraints 0
_refine_ls_restrained_S_all 1.295
_refine_ls_R_factor_all 0.0280
_refine_ls_R_factor_gt 0.0228
_refine_ls_shift/su_max 0.001
_refine_ls_shift/su_mean 0.000
_refine_ls_structure_factor_coef Fsqd
_refine_ls_weighting_details 'calc w = 1/[\s^2^(Fo^2^)+(0.0456P)^2^+1.3462P] where P=(Fo^2^+2Fc^2^)/3'
_refine_ls_weighting_scheme calc
_refine_ls_wR_factor_gt 0.0624
_refine_ls_wR_factor_ref 0.0850
_reflns_number_gt 1830
_reflns_number_total 1975
_reflns_threshold_expression I>2\s(I)
_cod_data_source_file sq3266.cif
_cod_data_source_block I
_cod_original_sg_symbol_Hall '-C 2y '
_cod_original_sg_symbol_H-M 'C 2/m '
_cod_database_code 2017867
_cod_database_fobs_code 2017867

loop_
_symmetry_equiv_pos_as_xyz
'x, y, z'
'-x, y, -z'
'x+1/2, y+1/2, z'
'-x+1/2, y+1/2, -z'
'-x, -y, -z'
'x, -y, z'
'-x+1/2, -y+1/2, -z'
'x+1/2, -y+1/2, z'

loop_
_atom_site_type_symbol
_atom_site_label
_atom_site_fract_x
_atom_site_fract_y
_atom_site_fract_z
_atom_site_U_iso_or_equiv
_atom_site_adp_type
_atom_site_calc_flag
_atom_site_refinement_flags
_atom_site_occupancy
_atom_site_disorder_assembly
_atom_site_disorder_group
O O1 0.87905(19) 0.0000 0.8529(3) 0.0407(9) Uani d S 1 . .
H H1C 0.8985 0.0871 0.8251 0.061 Uiso d R 1 . .
O O2 0.7385(3) 0.0000 0.8222(6) 0.0763(15) Uani d S 1 . .
H H2D 0.7800 0.0000 0.8380 0.114 Uiso d SR 1 . .
H H2C 0.7228 -0.0871 0.8581 0.114 Uiso d PR 0.50 . .
Cl Cl1 0.71971(6) 0.0000 1.48396(13) 0.0398(3) Uani d S 1 . .
C C1 0.8067(2) 0.0000 1.4854(4) 0.0298(10) Uani d S 1 . .
H H1A 0.8228 -0.0975 1.5313 0.036 Uiso d R 1 . .
C C2 0.9073(2) 0.0000 1.3591(5) 0.0358(12) Uani d S 1 . .
H H2A 0.9219 -0.0976 1.4068 0.043 Uiso d R 1 . .
C C3 0.9370(2) 0.0000 1.2253(4) 0.0316(10) Uani d S 1 . .
H H3A 0.9642 0.0976 1.2152 0.038 Uiso d R 1 . .
C C4 0.81064(16) -0.1540(4) 1.2728(3) 0.0288(7) Uani d . 1 . .
H H4A 0.7632 -0.1564 1.2647 0.035 Uiso d R 1 . .
H H4B 0.8248 -0.2524 1.3198 0.035 Uiso d R 1 . .
C C5 0.84045(17) -0.1529(4) 1.1382(3) 0.0282(7) Uani d . 1 . .
H H5A 0.8670 -0.2515 1.1270 0.034 Uiso d R 1 . .
H H5B 0.8058 -0.1536 1.0723 0.034 Uiso d R 1 . .
N N1 0.83266(16) 0.0000 1.3481(3) 0.0184(7) Uani d S 1 . .
N N2 0.88228(18) 0.0000 1.1242(3) 0.0233(7) Uani d S 1 . .
H H2B 0.9002 0.0000 1.0432 0.028 Uiso calc SR 1 . .
Cd Cd1 0.5000 0.0000 1.5000 0.02361(14) Uani d S 1 . .
Cd Cd2 0.546334(14) 0.0000 1.16976(3) 0.02254(12) Uani d S 1 . .
Cl Cl2 0.57419(5) 0.0000 1.70499(10) 0.0264(2) Uani d S 1 . .
Cl Cl3 0.56864(4) 0.22614(10) 1.36156(7) 0.02908(19) Uani d . 1 . .
Cl Cl4 0.66354(6) 0.0000 1.09508(13) 0.0430(3) Uani d S 1 . .
Cl Cl5 0.5000 0.22249(13) 1.0000 0.0232(2) Uani d S 1 . .

loop_
_atom_site_aniso_label
_atom_site_aniso_U_11
_atom_site_aniso_U_22
_atom_site_aniso_U_33
_atom_site_aniso_U_12
_atom_site_aniso_U_13
_atom_site_aniso_U_23
O1 0.053(2) 0.040(2) 0.0291(18) 0.000 0.0073(16) 0.000
O2 0.063(3) 0.085(4) 0.080(4) 0.000 -0.014(3) 0.000
Cl1 0.0289(6) 0.0524(8) 0.0387(6) 0.000 0.0141(5) 0.000
C1 0.029(2) 0.039(3) 0.021(2) 0.000 0.0031(17) 0.000
C2 0.0178(19) 0.066(4) 0.023(2) 0.000 -0.0027(17) 0.000
C3 0.0206(19) 0.049(3) 0.026(2) 0.000 0.0012(17) 0.000
C4 0.0349(16) 0.0182(14) 0.0336(17) -0.0065(12) 0.0077(13) -0.0049(13)
C5 0.0396(17) 0.0218(15) 0.0229(14) -0.0036(13) -0.0012(13) -0.0039(12)
N1 0.0177(15) 0.0201(16) 0.0174(15) 0.000 0.0003(12) 0.000
N2 0.0274(18) 0.0274(18) 0.0152(16) 0.000 0.0016(13) 0.000
Cd1 0.0296(2) 0.0264(2) 0.0148(2) 0.000 -0.00042(16) 0.000
Cd2 0.02610(18) 0.02544(19) 0.01597(17) 0.000 -0.00222(12) 0.000
Cl2 0.0262(5) 0.0291(5) 0.0238(5) 0.000 -0.0049(4) 0.000
Cl3 0.0377(4) 0.0261(4) 0.0233(4) -0.0085(3) -0.0016(3) -0.0015(3)
Cl4 0.0242(5) 0.0694(9) 0.0354(6) 0.000 -0.0010(5) 0.000
Cl5 0.0286(5) 0.0231(5) 0.0180(4) 0.000 0.0000(4) 0.000

loop_
_atom_type_symbol
_atom_type_description
_atom_type_scat_dispersion_real
_atom_type_scat_dispersion_imag
_atom_type_scat_source
C C 0.0033 0.0016 'International Tables Vol C Tables 4.2.6.8 and 6.1.1.4'
H H 0.0000 0.0000 'International Tables Vol C Tables 4.2.6.8 and 6.1.1.4'
Cd Cd -0.8075 1.2024 'International Tables Vol C Tables 4.2.6.8 and 6.1.1.4'
Cl Cl 0.1484 0.1585 'International Tables Vol C Tables 4.2.6.8 and 6.1.1.4'
N N 0.0061 0.0033 'International Tables Vol C Tables 4.2.6.8 and 6.1.1.4'
O O 0.0106 0.0060 'International Tables Vol C Tables 4.2.6.8 and 6.1.1.4'

loop_
_geom_angle_atom_site_label_1
_geom_angle_atom_site_label_2
_geom_angle_atom_site_label_3
_geom_angle_site_symmetry_1
_geom_angle_site_symmetry_3
_geom_angle
_geom_angle_publ_flag
H2D O2 H2C . . 107.2 ?
N1 C1 Cl1 . . 111.2(3) ?
N1 C1 H1A . . 109.4 ?
Cl1 C1 H1A . . 109.4 ?
C3 C2 N1 . . 110.5(4) ?
C3 C2 H2A . . 109.6 ?
N1 C2 H2A . . 109.5 ?
N2 C3 C2 . . 108.8(4) ?
N2 C3 H3A . . 110.0 ?
C2 C3 H3A . . 109.8 ?
N1 C4 C5 . . 109.8(2) ?
N1 C4 H4A . . 110.0 ?
C5 C4 H4A . . 109.8 ?
N1 C4 H4B . . 109.2 ?
C5 C4 H4B . . 109.8 ?
H4A C4 H4B . . 108.2 ?
N2 C5 C4 . . 109.3(3) ?
N2 C5 H5A . . 109.7 ?
C4 C5 H5A . . 109.8 ?
N2 C5 H5B . . 110.1 ?
C4 C5 H5B . . 109.7 ?
H5A C5 H5B . . 108.2 ?
C1 N1 C4 . . 111.6(2) ?
C1 N1 C4 . 6 111.6(2) ?
C4 N1 C4 . 6 108.7(3) ?
C1 N1 C2 . . 107.4(3) ?
C4 N1 C2 . . 108.7(2) ?
C4 N1 C2 6 . 108.7(2) ?
C5 N2 C5 . 6 109.5(4) ?
C5 N2 C3 . . 110.3(2) ?
C5 N2 C3 6 . 110.3(2) ?
C5 N2 H2B . . 108.9 ?
C5 N2 H2B 6 . 108.9 ?
C3 N2 H2B . . 108.9 ?
Cl2 Cd1 Cl2 5_658 . 180.0 ?
Cl2 Cd1 Cl3 5_658 5_658 97.48(4) ?
Cl2 Cd1 Cl3 . 5_658 82.52(4) ?
Cl2 Cd1 Cl3 5_658 2_658 97.48(4) ?
Cl2 Cd1 Cl3 . 2_658 82.52(4) ?
Cl3 Cd1 Cl3 5_658 2_658 83.96(5) ?
Cl2 Cd1 Cl3 5_658 6 82.52(4) ?
Cl2 Cd1 Cl3 . 6 97.48(4) ?
Cl3 Cd1 Cl3 5_658 6 96.04(5) ?
Cl3 Cd1 Cl3 2_658 6 180.0000(10) ?
Cl2 Cd1 Cl3 5_658 . 82.52(4) ?
Cl2 Cd1 Cl3 . . 97.48(4) ?
Cl3 Cd1 Cl3 5_658 . 180.0 ?
Cl3 Cd1 Cl3 2_658 . 96.04(5) ?
Cl3 Cd1 Cl3 6 . 83.96(5) ?
Cl4 Cd2 Cl5 . 5_657 97.15(4) ?
Cl4 Cd2 Cl5 . . 97.15(4) ?
Cl5 Cd2 Cl5 5_657 . 84.51(5) ?
Cl4 Cd2 Cl3 . . 94.43(4) ?
Cl5 Cd2 Cl3 5_657 . 168.41(2) ?
Cl5 Cd2 Cl3 . . 94.54(4) ?
Cl4 Cd2 Cl3 . 6 94.43(4) ?
Cl5 Cd2 Cl3 5_657 6 94.54(4) ?
Cl5 Cd2 Cl3 . 6 168.41(2) ?
Cl3 Cd2 Cl3 . 6 84.06(5) ?
Cl4 Cd2 Cl2 . 5_658 170.31(4) ?
Cl5 Cd2 Cl2 5_657 5_658 90.01(4) ?
Cl5 Cd2 Cl2 . 5_658 90.01(4) ?
Cl3 Cd2 Cl2 . 5_658 78.43(3) ?
Cl3 Cd2 Cl2 6 5_658 78.43(3) ?
Cd1 Cl2 Cd2 . 5_658 82.62(5) ?
Cd2 Cl3 Cd1 . . 81.60(4) ?
Cd2 Cl5 Cd2 5_657 . 95.49(5) ?

loop_
_geom_bond_atom_site_label_1
_geom_bond_atom_site_label_2
_geom_bond_site_symmetry_2
_geom_bond_distance
_geom_bond_publ_flag
O1 H1C . 0.8500 ?
O2 H2D . 0.8500 ?
O2 H2C . 0.8500 ?
Cl1 C1 . 1.759(5) ?
C1 N1 . 1.508(5) ?
C1 H1A . 0.9601 ?
C2 C3 . 1.504(6) ?
C2 N1 . 1.510(5) ?
C2 H2A . 0.9602 ?
C3 N2 . 1.495(6) ?
C3 H3A . 0.9600 ?
C4 N1 . 1.510(4) ?
C4 C5 . 1.513(4) ?
C4 H4A . 0.9600 ?
C4 H4B . 0.9597 ?
C5 N2 . 1.492(4) ?
C5 H5A . 0.9601 ?
C5 H5B . 0.9601 ?
N1 C4 6 1.510(4) ?
N2 C5 6 1.492(4) ?
N2 H2B . 0.9100 ?
Cd1 Cl2 5_658 2.5471(15) ?
Cd1 Cl2 . 2.5471(15) y
Cd1 Cl3 5_658 2.6940(12) ?
Cd1 Cl3 2_658 2.6940(12) ?
Cd1 Cl3 6 2.6940(12) ?
Cd1 Cl3 . 2.6940(12) y
Cd2 Cl4 . 2.506(2) y
Cd2 Cl5 5_657 2.6364(11) ?
Cd2 Cl5 . 2.6364(11) y
Cd2 Cl3 . 2.6914(12) y
Cd2 Cl3 6 2.6914(12) ?
Cd2 Cl2 5_658 2.7771(19) y
Cl2 Cd2 5_658 2.7771(19) ?
Cl5 Cd2 5_657 2.6364(11) ?

loop_
_geom_hbond_atom_site_label_D
_geom_hbond_atom_site_label_H
_geom_hbond_atom_site_label_A
_geom_hbond_site_symmetry_A
_geom_hbond_distance_DH
_geom_hbond_distance_HA
_geom_hbond_distance_DA
_geom_hbond_angle_DHA
O1 H1C Cl3 7_657 0.85 2.52 3.283(3) 150.1
O2 H2D O1 . 0.85 2.00 2.851(7) 173.4
O2 H2C Cl4 . 0.85 2.81 3.201(6) 109.9
N2 H2B O1 . 0.91 1.98 2.769(5) 144.2
